data_7004650
loop_
_publ_author_name
'Schwan, Karl-Christian'
'Adolf, Ariane'
'Thoms, Christine'
'Zabel, Manfred'
'Timoshkin, Alexey Y.'
'Scheer, Manfred'

_publ_section_title
;
 Selective halogenation at the pnictogen atom in
 Lewis-acid/base-stabilised phosphanylboranes and arsanylboranes
;
_journal_issue 37
_journal_name_full 'Dalton Transactions'
_journal_page_first 5054
_journal_page_last 5058
_journal_paper_doi 10.1039/b809773a
_journal_year 2008
_chemical_formula_sum 'C8 H11 B Cl2 N O5 P W'
_chemical_formula_weight 497.71
_chemical_name_systematic
;
?
;
_space_group_IT_number 15
_symmetry_cell_setting monoclinic
_symmetry_space_group_name_Hall '-C 2yc'
_symmetry_space_group_name_H-M 'C 1 2/c 1'
_atom_sites_solution_hydrogens geom
_atom_sites_solution_primary direct
_atom_sites_solution_secondary difmap
_audit_creation_method SHELXL-97
_cell_angle_alpha 90.00
_cell_angle_beta 132.93(3)
_cell_angle_gamma 90.00
_cell_formula_units_Z 8
_cell_length_a 29.459(6)
_cell_length_b 7.1490(14)
_cell_length_c 20.408(4)
_cell_measurement_reflns_used 847
_cell_measurement_temperature 203(2)
_cell_measurement_theta_max 26.05
_cell_measurement_theta_min 2.00
_cell_volume 3146.9(19)
_computing_cell_refinement 'STOE IPDS software'
_computing_data_collection 'STOE IPDS software'
_computing_data_reduction 'STOE IPDS software'
_computing_molecular_graphics SIEMENS-XP
_computing_publication_material SHELXL-97
_computing_structure_refinement 'SHELXL-97 (Sheldrick, 1997)'
_computing_structure_solution 'SHELXS-97 (Sheldrick, 1990)'
_diffrn_ambient_temperature 203(2)
_diffrn_measured_fraction_theta_full 0.957
_diffrn_measured_fraction_theta_max 0.957
_diffrn_measurement_device_type 'STOE IPDS'
_diffrn_measurement_method rotation
_diffrn_radiation_monochromator graphite
_diffrn_radiation_source 'fine-focus sealed tube'
_diffrn_radiation_type MoK\a
_diffrn_radiation_wavelength 0.71073
_diffrn_reflns_av_R_equivalents 0.0573
_diffrn_reflns_av_sigmaI/netI 0.0409
_diffrn_reflns_limit_h_max 36
_diffrn_reflns_limit_h_min -36
_diffrn_reflns_limit_k_max 8
_diffrn_reflns_limit_k_min -8
_diffrn_reflns_limit_l_max 25
_diffrn_reflns_limit_l_min -23
_diffrn_reflns_number 9146
_diffrn_reflns_theta_full 26.05
_diffrn_reflns_theta_max 26.05
_diffrn_reflns_theta_min 2.00
_exptl_absorpt_coefficient_mu 7.792
_exptl_absorpt_correction_T_max 0.6321
_exptl_absorpt_correction_T_min 0.4602
_exptl_absorpt_correction_type numerical
_exptl_absorpt_process_details 'program faceit'
_exptl_crystal_colour colorless
_exptl_crystal_density_diffrn 2.101
_exptl_crystal_density_method 'not measured'
_exptl_crystal_description block
_exptl_crystal_F_000 1872
_exptl_crystal_size_max 0.40
_exptl_crystal_size_mid 0.20
_exptl_crystal_size_min 0.05
_refine_diff_density_max 2.770
_refine_diff_density_min -4.214
_refine_diff_density_rms 0.307
_refine_ls_extinction_method none
_refine_ls_goodness_of_fit_ref 1.119
_refine_ls_hydrogen_treatment constr
_refine_ls_matrix_type full
_refine_ls_number_parameters 175
_refine_ls_number_reflns 2974
_refine_ls_number_restraints 0
_refine_ls_restrained_S_all 1.119
_refine_ls_R_factor_all 0.0484
_refine_ls_R_factor_gt 0.0434
_refine_ls_shift/su_max 0.104
_refine_ls_shift/su_mean 0.016
_refine_ls_structure_factor_coef Fsqd
_refine_ls_weighting_details 'calc w=1/[\s^2^(Fo^2^)+(0.0902P)^2^+0.0000P] where P=(Fo^2^+2Fc^2^)/3'
_refine_ls_weighting_scheme calc
_refine_ls_wR_factor_gt 0.1077
_refine_ls_wR_factor_ref 0.1242
_reflns_number_gt 2624
_reflns_number_total 2974
_reflns_threshold_expression >2sigma(I)
_cod_data_source_file b809773a.txt
_cod_data_source_block li
_cod_original_cell_volume 3147.0(11)
_cod_original_sg_symbol_H-M C2/c
_cod_database_code 7004650

loop_
_symmetry_equiv_pos_as_xyz
'x, y, z'
'-x, y, -z+1/2'
'x+1/2, y+1/2, z'
'-x+1/2, y+1/2, -z+1/2'
'-x, -y, -z'
'x, -y, z-1/2'
'-x+1/2, -y+1/2, -z'
'x+1/2, -y+1/2, z-1/2'

loop_
_atom_site_label
_atom_site_type_symbol
_atom_site_fract_x
_atom_site_fract_y
_atom_site_fract_z
_atom_site_U_iso_or_equiv
_atom_site_adp_type
_atom_site_occupancy
_atom_site_symmetry_multiplicity
_atom_site_calc_flag
_atom_site_refinement_flags
_atom_site_disorder_assembly
_atom_site_disorder_group
W1 W 0.142512(9) 0.12732(4) 0.457296(14) 0.02785(16) Uani 1 1 d . . .
Cl1 Cl 0.12345(8) -0.2076(3) 0.58402(12) 0.0416(4) Uani 1 1 d . . .
Cl2 Cl 0.23577(8) 0.0752(3) 0.70163(11) 0.0462(4) Uani 1 1 d . . .
P1 P 0.14535(7) 0.0649(3) 0.57949(10) 0.0277(3) Uani 1 1 d . . .
O1 O 0.2125(3) 0.5050(9) 0.5644(4) 0.0510(14) Uani 1 1 d . . .
O2 O 0.0095(2) 0.3166(11) 0.3378(4) 0.0578(16) Uani 1 1 d . . .
O3 O 0.0742(3) -0.2564(12) 0.3586(5) 0.075(2) Uani 1 1 d . . .
O4 O 0.2708(2) -0.0896(9) 0.5673(4) 0.0464(13) Uani 1 1 d . . .
O5 O 0.1451(3) 0.2464(8) 0.3110(4) 0.0474(13) Uani 1 1 d . . .
N1 N 0.0914(3) 0.2149(9) 0.6575(4) 0.0351(13) Uani 1 1 d . . .
C1 C 0.1878(4) 0.3737(11) 0.5264(5) 0.0398(18) Uani 1 1 d . . .
C2 C 0.0576(3) 0.2551(12) 0.3823(5) 0.0391(16) Uani 1 1 d . . .
C3 C 0.0985(4) -0.1206(10) 0.3939(5) 0.0382(17) Uani 1 1 d . . .
C4 C 0.2251(3) -0.0110(11) 0.5287(4) 0.0333(14) Uani 1 1 d . . .
C5 C 0.1441(3) 0.2021(11) 0.3639(4) 0.0341(14) Uani 1 1 d . . .
C6 C 0.0496(3) 0.0592(12) 0.6353(5) 0.0395(15) Uani 1 1 d . . .
H6A H 0.0650 -0.0570 0.6321 0.059 Uiso 1 1 calc R . .
H6B H 0.0082 0.0836 0.5779 0.059 Uiso 1 1 calc R . .
H6C H 0.0481 0.0494 0.6812 0.059 Uiso 1 1 calc R . .
C7 C 0.1523(4) 0.1858(17) 0.7507(5) 0.061(3) Uani 1 1 d . . .
H7A H 0.1467 0.1958 0.7923 0.092 Uiso 1 1 calc R . .
H7B H 0.1815 0.2801 0.7649 0.092 Uiso 1 1 calc R . .
H7C H 0.1681 0.0625 0.7556 0.092 Uiso 1 1 calc R . .
C8 C 0.0620(7) 0.3895(14) 0.6534(10) 0.076(4) Uani 1 1 d . . .
H8A H 0.0184 0.3899 0.5988 0.114 Uiso 1 1 calc R . .
H8B H 0.0822 0.4971 0.6538 0.114 Uiso 1 1 calc R . .
H8C H 0.0661 0.3951 0.7047 0.114 Uiso 1 1 calc R . .
B1 B 0.0975(3) 0.2385(11) 0.5864(5) 0.0311(14) Uani 1 1 d . . .
H1A H 0.1148 0.3634 0.5956 0.037 Uiso 1 1 calc R . .
H1B H 0.0553 0.2395 0.5272 0.037 Uiso 1 1 calc R . .

loop_
_atom_site_aniso_label
_atom_site_aniso_U_11
_atom_site_aniso_U_22
_atom_site_aniso_U_33
_atom_site_aniso_U_23
_atom_site_aniso_U_13
_atom_site_aniso_U_12
W1 0.0245(2) 0.0299(2) 0.0258(2) -0.00112(8) 0.01579(16) -0.00034(8)
Cl1 0.0514(9) 0.0262(10) 0.0494(9) 0.0021(7) 0.0352(8) -0.0006(7)
Cl2 0.0287(7) 0.0635(13) 0.0295(8) -0.0005(8) 0.0132(7) 0.0028(8)
P1 0.0237(7) 0.0278(9) 0.0257(8) 0.0002(6) 0.0146(6) 0.0009(6)
O1 0.059(3) 0.041(4) 0.053(3) -0.019(3) 0.038(3) -0.018(3)
O2 0.033(3) 0.077(5) 0.049(3) 0.013(3) 0.022(3) 0.021(3)
O3 0.076(5) 0.068(6) 0.069(5) -0.032(4) 0.045(4) -0.033(4)
O4 0.032(3) 0.054(4) 0.045(3) 0.008(2) 0.023(2) 0.013(2)
O5 0.061(3) 0.042(4) 0.043(3) -0.004(2) 0.037(3) -0.006(2)
N1 0.039(3) 0.035(4) 0.034(3) -0.005(2) 0.026(3) -0.004(2)
C1 0.038(4) 0.049(6) 0.037(4) 0.001(3) 0.027(3) 0.000(3)
C2 0.039(4) 0.041(5) 0.035(3) 0.003(3) 0.024(3) 0.000(3)
C3 0.039(4) 0.031(5) 0.039(4) -0.012(3) 0.024(3) -0.011(3)
C4 0.036(3) 0.031(4) 0.033(3) -0.002(3) 0.023(3) -0.001(3)
C5 0.035(3) 0.037(4) 0.030(3) -0.002(3) 0.022(3) -0.001(3)
C6 0.032(3) 0.046(5) 0.040(4) -0.004(3) 0.025(3) -0.007(3)
C7 0.044(4) 0.104(8) 0.031(4) -0.011(4) 0.024(4) -0.032(5)
C8 0.137(11) 0.048(7) 0.109(10) 0.006(5) 0.110(10) 0.019(5)
B1 0.041(4) 0.019(4) 0.035(4) 0.002(3) 0.026(3) 0.001(3)

loop_
_atom_type_symbol
_atom_type_description
_atom_type_scat_dispersion_real
_atom_type_scat_dispersion_imag
_atom_type_scat_source
C C 0.0033 0.0016 'International Tables Vol C Tables 4.2.6.8 and 6.1.1.4'
H H 0.0000 0.0000 'International Tables Vol C Tables 4.2.6.8 and 6.1.1.4'
B B 0.0013 0.0007 'International Tables Vol C Tables 4.2.6.8 and 6.1.1.4'
N N 0.0061 0.0033 'International Tables Vol C Tables 4.2.6.8 and 6.1.1.4'
O O 0.0106 0.0060 'International Tables Vol C Tables 4.2.6.8 and 6.1.1.4'
P P 0.1023 0.0942 'International Tables Vol C Tables 4.2.6.8 and 6.1.1.4'
Cl Cl 0.1484 0.1585 'International Tables Vol C Tables 4.2.6.8 and 6.1.1.4'
W W -0.8490 6.8722 'International Tables Vol C Tables 4.2.6.8 and 6.1.1.4'

loop_
_geom_angle_atom_site_label_1
_geom_angle_atom_site_label_2
_geom_angle_atom_site_label_3
_geom_angle
_geom_angle_site_symmetry_1
_geom_angle_site_symmetry_3
_geom_angle_publ_flag
C5 W1 C2 88.8(3) . . ?
C5 W1 C4 91.1(3) . . ?
C2 W1 C4 177.4(3) . . ?
C5 W1 C3 92.6(3) . . ?
C2 W1 C3 89.3(3) . . ?
C4 W1 C3 88.1(3) . . ?
C5 W1 C1 89.9(3) . . ?
C2 W1 C1 91.3(3) . . ?
C4 W1 C1 91.3(3) . . ?
C3 W1 C1 177.4(3) . . ?
C5 W1 P1 174.4(2) . . ?
C2 W1 P1 91.07(19) . . ?
C4 W1 P1 89.28(18) . . ?
C3 W1 P1 93.0(2) . . ?
C1 W1 P1 84.5(2) . . ?
B1 P1 Cl2 106.9(2) . . ?
B1 P1 Cl1 109.4(2) . . ?
Cl2 P1 Cl1 99.47(11) . . ?
B1 P1 W1 115.2(2) . . ?
Cl2 P1 W1 109.86(9) . . ?
Cl1 P1 W1 114.57(9) . . ?
C6 N1 C7 108.1(6) . . ?
C6 N1 C8 106.3(7) . . ?
C7 N1 C8 109.7(8) . . ?
C6 N1 B1 112.8(5) . . ?
C7 N1 B1 113.2(5) . . ?
C8 N1 B1 106.5(6) . . ?
O1 C1 W1 179.2(7) . . ?
O2 C2 W1 176.0(7) . . ?
O3 C3 W1 179.7(8) . . ?
O4 C4 W1 178.8(6) . . ?
O5 C5 W1 179.4(7) . . ?
N1 B1 P1 122.3(5) . . ?

loop_
_geom_bond_atom_site_label_1
_geom_bond_atom_site_label_2
_geom_bond_distance
_geom_bond_site_symmetry_2
_geom_bond_publ_flag
W1 C5 2.009(6) . ?
W1 C2 2.055(7) . ?
W1 C4 2.047(7) . ?
W1 C3 2.053(7) . ?
W1 C1 2.076(8) . ?
W1 P1 2.4780(16) . ?
Cl1 P1 2.074(3) . ?
Cl2 P1 2.066(3) . ?
P1 B1 1.953(7) . ?
O1 C1 1.115(9) . ?
O2 C2 1.129(9) . ?
O3 C3 1.127(10) . ?
O4 C4 1.143(8) . ?
O5 C5 1.145(8) . ?
N1 C6 1.484(9) . ?
N1 C7 1.493(10) . ?
N1 C8 1.489(11) . ?
N1 B1 1.588(8) . ?
